data_1514991
loop_
_publ_author_name
'Tsay, Charlene'
'Peters, Jonas C.'

_publ_section_title
;
 Thermally stable N2 and H2 adducts of cationic nickel(ii)
;
_journal_issue 4
_journal_name_full 'Chemical Science'
_journal_page_first 1313
_journal_paper_doi 10.1039/c2sc01033j
_journal_volume 3
_journal_year 2012
_chemical_formula_moiety 'C37 H57 Ni P3 Si'
_chemical_formula_sum 'C37 H57 Ni P3 Si'
_chemical_formula_weight 681.54
_chemical_melting_point ?
_chemical_name_common '[SiP(iPr)3]Ni-CH3'
_chemical_name_systematic
;
?
;
_space_group_IT_number 61
_symmetry_cell_setting orthorhombic
_symmetry_space_group_name_Hall '-P 2ac 2ab'
_symmetry_space_group_name_H-M 'P b c a'
_atom_sites_solution_hydrogens geom
_atom_sites_solution_primary direct
_atom_sites_solution_secondary difmap
_audit_creation_method SHELXL-97
_cell_angle_alpha 90.00
_cell_angle_beta 90.00
_cell_angle_gamma 90.00
_cell_formula_units_Z 8
_cell_length_a 16.1008(13)
_cell_length_b 16.9634(13)
_cell_length_c 25.931(2)
_cell_measurement_reflns_used 9997
_cell_measurement_temperature 100(2)
_cell_measurement_theta_max 30.73
_cell_measurement_theta_min 2.35
_cell_volume 7082.4(10)
_computing_cell_refinement 'Bruker SAINT'
_computing_data_collection 'Bruker APEX2'
_computing_data_reduction 'Bruker SAINT'
_computing_molecular_graphics 'Bruker SHELXTL'
_computing_publication_material 'Bruker SHELXTL'
_computing_structure_refinement 'SHELXL-97 (Sheldrick, 2008)'
_computing_structure_solution 'SHELXS-97 (Sheldrick, 2008)'
_diffrn_ambient_temperature 100(2)
_diffrn_detector_area_resol_mean 8.3
_diffrn_measured_fraction_theta_full 0.999
_diffrn_measured_fraction_theta_max 0.999
_diffrn_measurement_device_type 'Bruker APEX-II CCD'
_diffrn_measurement_method '\f and \w scans'
_diffrn_radiation_monochromator graphite
_diffrn_radiation_source 'fine-focus sealed tube'
_diffrn_radiation_type MoK\a
_diffrn_radiation_wavelength 0.71073
_diffrn_reflns_av_R_equivalents 0.0595
_diffrn_reflns_av_sigmaI/netI 0.0264
_diffrn_reflns_limit_h_max 23
_diffrn_reflns_limit_h_min -22
_diffrn_reflns_limit_k_max 24
_diffrn_reflns_limit_k_min -24
_diffrn_reflns_limit_l_max 37
_diffrn_reflns_limit_l_min -37
_diffrn_reflns_number 152436
_diffrn_reflns_theta_full 30.51
_diffrn_reflns_theta_max 30.51
_diffrn_reflns_theta_min 1.57
_exptl_absorpt_coefficient_mu 0.742
_exptl_absorpt_correction_T_max 0.8362
_exptl_absorpt_correction_T_min 0.7079
_exptl_absorpt_correction_type multi-scan
_exptl_absorpt_process_details 'SADABS (Sheldrick, 2008)'
_exptl_crystal_colour orange
_exptl_crystal_density_diffrn 1.278
_exptl_crystal_density_meas ?
_exptl_crystal_density_method 'not measured'
_exptl_crystal_description block
_exptl_crystal_F_000 2928
_exptl_crystal_size_max 0.50
_exptl_crystal_size_mid 0.40
_exptl_crystal_size_min 0.25
_refine_diff_density_max 0.697
_refine_diff_density_min -0.360
_refine_diff_density_rms 0.079
_refine_ls_extinction_method none
_refine_ls_goodness_of_fit_ref 1.078
_refine_ls_hydrogen_treatment constr
_refine_ls_matrix_type full
_refine_ls_number_parameters 392
_refine_ls_number_reflns 10796
_refine_ls_number_restraints 309
_refine_ls_restrained_S_all 1.062
_refine_ls_R_factor_all 0.0482
_refine_ls_R_factor_gt 0.0356
_refine_ls_shift/su_max 0.002
_refine_ls_shift/su_mean 0.000
_refine_ls_structure_factor_coef Fsqd
_refine_ls_weighting_details 'calc w=1/[\s^2^(Fo^2^)+(0.0395P)^2^+6.0909P] where P=(Fo^2^+2Fc^2^)/3'
_refine_ls_weighting_scheme calc
_refine_ls_wR_factor_gt 0.0848
_refine_ls_wR_factor_ref 0.0939
_reflns_number_gt 8926
_reflns_number_total 10796
_reflns_threshold_expression >2sigma(I)
_cod_data_source_file c2sc01033j.txt
_cod_data_source_block 09401
_cod_depositor_comments
;
The following automatic conversions were performed:

'_chemical_melting_point' value 'not measured' was changed to '?' -
the value is undefined or not given.

'_symmetry_cell_setting' value
'Orthorhombic' changed to 'orthorhombic' according to
/usr/data/users/saulius/automatic-downloads/retrospective/RSC/lib/dictionaries/cif_core.dic
dictionary named 'cif_core.dic' version 2.4.2 from 2011-04-26.

Automatic conversion script
Id: cif_fix_values 2281 2013-09-26 08:29:07Z andrius 

The following automatic conversions were performed:

'_exptl_crystal_density_meas' value 'not measured' was changed to '?'
- the value is perceived as not measured.

Automatic conversion script
Id: cif_fix_values 3008 2015-01-20 13:52:24Z robertas 
;
_cod_original_sg_symbol_H-M Pbca
_cod_database_code 1514991

loop_
_symmetry_equiv_pos_as_xyz
'x, y, z'
'-x+1/2, -y, z+1/2'
'-x, y+1/2, -z+1/2'
'x+1/2, -y+1/2, -z'
'-x, -y, -z'
'x-1/2, y, -z-1/2'
'x, -y-1/2, z-1/2'
'-x-1/2, y-1/2, z'

loop_
_atom_site_label
_atom_site_type_symbol
_atom_site_fract_x
_atom_site_fract_y
_atom_site_fract_z
_atom_site_U_iso_or_equiv
_atom_site_adp_type
_atom_site_occupancy
_atom_site_symmetry_multiplicity
_atom_site_calc_flag
_atom_site_refinement_flags
Ni1 Ni 0.514415(12) 0.180815(10) 0.357191(7) 0.01142(5) Uani 1 1 d U
C100 C 0.41753(9) 0.10138(8) 0.35299(6) 0.0143(3) Uani 1 1 d U
H10A H 0.4339 0.0566 0.3314 0.021 Uiso 1 1 calc R
H10B H 0.3688 0.1272 0.3379 0.021 Uiso 1 1 calc R
H10C H 0.4039 0.0826 0.3877 0.021 Uiso 1 1 calc R
Si1 Si 0.62072(3) 0.26372(2) 0.365105(16) 0.01264(8) Uani 1 1 d U
P1 P 0.53401(2) 0.19872(2) 0.271352(15) 0.01275(8) Uani 1 1 d U
C11 C 0.59004(9) 0.29199(8) 0.26015(6) 0.0141(3) Uani 1 1 d U
C12 C 0.59232(10) 0.33296(9) 0.21313(6) 0.0181(3) Uani 1 1 d U
H12 H 0.5592 0.3156 0.1850 0.022 Uiso 1 1 calc R
C13 C 0.64303(11) 0.39904(10) 0.20759(7) 0.0219(3) Uani 1 1 d U
H13 H 0.6449 0.4264 0.1756 0.026 Uiso 1 1 calc R
C14 C 0.69096(11) 0.42496(9) 0.24897(7) 0.0227(3) Uani 1 1 d U
H14 H 0.7263 0.4694 0.2450 0.027 Uiso 1 1 calc R
C15 C 0.68718(10) 0.38593(9) 0.29608(7) 0.0193(3) Uani 1 1 d U
H15 H 0.7191 0.4048 0.3243 0.023 Uiso 1 1 calc R
C16 C 0.63693(9) 0.31917(8) 0.30256(6) 0.0141(3) Uani 1 1 d U
C111 C 0.60176(10) 0.13078(9) 0.23211(6) 0.0158(3) Uani 1 1 d U
H111 H 0.5829 0.0757 0.2393 0.019 Uiso 1 1 calc R
C112 C 0.60018(11) 0.14176(10) 0.17328(6) 0.0211(3) Uani 1 1 d U
H11A H 0.6192 0.1950 0.1646 0.032 Uiso 1 1 calc R
H11B H 0.5434 0.1343 0.1606 0.032 Uiso 1 1 calc R
H11C H 0.6370 0.1029 0.1571 0.032 Uiso 1 1 calc R
C113 C 0.69208(10) 0.13682(9) 0.25019(7) 0.0198(3) Uani 1 1 d U
H11D H 0.7251 0.0955 0.2335 0.030 Uiso 1 1 calc R
H11E H 0.6945 0.1302 0.2877 0.030 Uiso 1 1 calc R
H11F H 0.7144 0.1886 0.2409 0.030 Uiso 1 1 calc R
C121 C 0.44198(10) 0.20294(9) 0.22819(6) 0.0157(3) Uani 1 1 d U
H121 H 0.4611 0.2212 0.1935 0.019 Uiso 1 1 calc R
C122 C 0.37708(10) 0.26151(9) 0.24768(7) 0.0197(3) Uani 1 1 d U
H12A H 0.3311 0.2644 0.2230 0.030 Uiso 1 1 calc R
H12B H 0.4025 0.3137 0.2513 0.030 Uiso 1 1 calc R
H12C H 0.3561 0.2440 0.2813 0.030 Uiso 1 1 calc R
C123 C 0.40399(10) 0.12031(10) 0.22178(6) 0.0190(3) Uani 1 1 d U
H12D H 0.3867 0.1002 0.2555 0.028 Uiso 1 1 calc R
H12E H 0.4454 0.0847 0.2068 0.028 Uiso 1 1 calc R
H12F H 0.3556 0.1234 0.1989 0.028 Uiso 1 1 calc R
P2 P 0.44340(2) 0.27759(2) 0.399069(15) 0.01376(8) Uani 1 1 d U
C21 C 0.51691(10) 0.33458(9) 0.43857(6) 0.0151(3) Uani 1 1 d U
C22 C 0.49709(10) 0.37497(9) 0.48404(6) 0.0183(3) Uani 1 1 d U
H22 H 0.4414 0.3753 0.4961 0.022 Uiso 1 1 calc R
C23 C 0.55856(11) 0.41469(9) 0.51171(6) 0.0206(3) Uani 1 1 d U
H23 H 0.5448 0.4408 0.5430 0.025 Uiso 1 1 calc R
C24 C 0.63979(11) 0.41618(9) 0.49359(6) 0.0200(3) Uani 1 1 d U
H24 H 0.6815 0.4439 0.5121 0.024 Uiso 1 1 calc R
C25 C 0.65983(10) 0.37676(9) 0.44808(6) 0.0171(3) Uani 1 1 d U
H25 H 0.7153 0.3783 0.4357 0.020 Uiso 1 1 calc R
C26 C 0.59966(10) 0.33494(8) 0.42026(6) 0.0146(3) Uani 1 1 d U
C211 C 0.38881(10) 0.36172(9) 0.36486(6) 0.0178(3) Uani 1 1 d U
H211 H 0.3506 0.3375 0.3389 0.021 Uiso 1 1 calc R
C212 C 0.33553(11) 0.41529(10) 0.39931(7) 0.0242(3) Uani 1 1 d U
H21A H 0.3706 0.4394 0.4259 0.036 Uiso 1 1 calc R
H21B H 0.2919 0.3839 0.4158 0.036 Uiso 1 1 calc R
H21C H 0.3101 0.4567 0.3782 0.036 Uiso 1 1 calc R
C213 C 0.45050(11) 0.41297(10) 0.33479(7) 0.0222(3) Uani 1 1 d U
H21D H 0.4199 0.4501 0.3129 0.033 Uiso 1 1 calc R
H21E H 0.4855 0.3792 0.3131 0.033 Uiso 1 1 calc R
H21F H 0.4855 0.4423 0.3591 0.033 Uiso 1 1 calc R
C221 C 0.35968(10) 0.24961(9) 0.44561(6) 0.0180(3) Uani 1 1 d U
H221 H 0.3448 0.2980 0.4656 0.022 Uiso 1 1 calc R
C222 C 0.38953(11) 0.18777(9) 0.48431(7) 0.0222(3) Uani 1 1 d U
H22A H 0.3438 0.1737 0.5075 0.033 Uiso 1 1 calc R
H22B H 0.4357 0.2093 0.5045 0.033 Uiso 1 1 calc R
H22C H 0.4082 0.1407 0.4657 0.033 Uiso 1 1 calc R
C223 C 0.28055(11) 0.22128(10) 0.41792(7) 0.0241(3) Uani 1 1 d U
H22D H 0.2916 0.1708 0.4009 0.036 Uiso 1 1 calc R
H22E H 0.2639 0.2604 0.3921 0.036 Uiso 1 1 calc R
H22F H 0.2358 0.2146 0.4432 0.036 Uiso 1 1 calc R
P3 P 0.59870(2) 0.09814(2) 0.399178(15) 0.01299(8) Uani 1 1 d U
C31 C 0.70844(9) 0.12838(9) 0.39369(6) 0.0146(3) Uani 1 1 d U
C32 C 0.77725(10) 0.08047(9) 0.40463(6) 0.0174(3) Uani 1 1 d U
H32 H 0.7698 0.0255 0.4100 0.021 Uiso 1 1 calc R
C33 C 0.85652(10) 0.11308(10) 0.40765(6) 0.0191(3) Uani 1 1 d U
H33 H 0.9028 0.0803 0.4152 0.023 Uiso 1 1 calc R
C34 C 0.86800(10) 0.19342(10) 0.39973(6) 0.0191(3) Uani 1 1 d U
H34 H 0.9217 0.2161 0.4033 0.023 Uiso 1 1 calc R
C35 C 0.80033(10) 0.24052(9) 0.38653(6) 0.0171(3) Uani 1 1 d U
H35 H 0.8089 0.2950 0.3798 0.021 Uiso 1 1 calc R
C36 C 0.71987(9) 0.20921(9) 0.38301(6) 0.0143(3) Uani 1 1 d U
C311 C 0.59265(10) 0.09043(9) 0.47167(6) 0.0168(3) Uani 1 1 d U
H311 H 0.5340 0.0763 0.4804 0.020 Uiso 1 1 calc R
C312 C 0.64861(11) 0.02803(10) 0.49699(6) 0.0208(3) Uani 1 1 d U
H31A H 0.7070 0.0429 0.4924 0.031 Uiso 1 1 calc R
H31B H 0.6387 -0.0233 0.4808 0.031 Uiso 1 1 calc R
H31C H 0.6358 0.0247 0.5339 0.031 Uiso 1 1 calc R
C313 C 0.61090(11) 0.16978(9) 0.49774(6) 0.0212(3) Uani 1 1 d U
H31D H 0.5980 0.1661 0.5346 0.032 Uiso 1 1 calc R
H31E H 0.5766 0.2110 0.4820 0.032 Uiso 1 1 calc R
H31F H 0.6697 0.1829 0.4933 0.032 Uiso 1 1 calc R
C321 C 0.60115(10) -0.00940(8) 0.38202(6) 0.0162(3) Uani 1 1 d U
H321 H 0.6524 -0.0321 0.3979 0.019 Uiso 1 1 calc R
C322 C 0.60783(11) -0.02235(9) 0.32396(6) 0.0200(3) Uani 1 1 d U
H32A H 0.6128 -0.0789 0.3168 0.030 Uiso 1 1 calc R
H32B H 0.6570 0.0051 0.3108 0.030 Uiso 1 1 calc R
H32C H 0.5580 -0.0016 0.3070 0.030 Uiso 1 1 calc R
C323 C 0.52714(11) -0.05600(9) 0.40352(7) 0.0204(3) Uani 1 1 d U
H32D H 0.4758 -0.0372 0.3874 0.031 Uiso 1 1 calc R
H32E H 0.5239 -0.0484 0.4409 0.031 Uiso 1 1 calc R
H32F H 0.5345 -0.1122 0.3959 0.031 Uiso 1 1 calc R

loop_
_atom_site_aniso_label
_atom_site_aniso_U_11
_atom_site_aniso_U_22
_atom_site_aniso_U_33
_atom_site_aniso_U_23
_atom_site_aniso_U_13
_atom_site_aniso_U_12
Ni1 0.01189(9) 0.01011(9) 0.01225(9) 0.00004(6) 0.00026(6) -0.00083(6)
C100 0.0151(7) 0.0144(6) 0.0133(7) -0.0016(5) -0.0008(5) 0.0012(5)
Si1 0.01342(19) 0.01102(17) 0.01347(19) -0.00023(13) 0.00030(14) -0.00099(14)
P1 0.01295(17) 0.01263(16) 0.01268(17) 0.00087(12) -0.00044(13) -0.00089(13)
C11 0.0129(7) 0.0123(6) 0.0169(7) 0.0011(5) 0.0016(5) 0.0001(5)
C12 0.0194(7) 0.0180(7) 0.0169(7) 0.0033(5) -0.0011(6) 0.0002(6)
C13 0.0247(8) 0.0189(7) 0.0221(8) 0.0090(6) -0.0004(6) -0.0023(6)
C14 0.0246(8) 0.0162(7) 0.0275(9) 0.0061(6) -0.0008(7) -0.0061(6)
C15 0.0195(8) 0.0153(7) 0.0233(8) 0.0020(6) -0.0014(6) -0.0032(5)
C16 0.0141(7) 0.0122(6) 0.0160(7) 0.0011(5) 0.0012(5) 0.0007(5)
C111 0.0164(7) 0.0143(6) 0.0167(7) -0.0006(5) 0.0002(5) 0.0005(5)
C112 0.0254(8) 0.0223(8) 0.0155(7) -0.0005(6) 0.0033(6) 0.0013(6)
C113 0.0169(7) 0.0193(7) 0.0231(8) -0.0017(6) 0.0013(6) 0.0011(6)
C121 0.0145(7) 0.0180(7) 0.0147(7) 0.0017(5) -0.0017(5) -0.0011(5)
C122 0.0175(7) 0.0206(7) 0.0209(8) 0.0008(6) -0.0032(6) 0.0009(6)
C123 0.0179(7) 0.0219(7) 0.0172(7) -0.0009(6) -0.0021(6) -0.0036(6)
P2 0.01387(18) 0.01174(16) 0.01568(18) -0.00160(12) 0.00158(13) -0.00074(13)
C21 0.0167(7) 0.0117(6) 0.0168(7) 0.0009(5) 0.0013(5) -0.0012(5)
C22 0.0189(7) 0.0165(7) 0.0195(8) -0.0030(5) 0.0037(6) -0.0020(5)
C23 0.0256(8) 0.0177(7) 0.0186(8) -0.0051(5) 0.0014(6) -0.0022(6)
C24 0.0227(8) 0.0174(7) 0.0198(8) -0.0045(5) -0.0020(6) -0.0039(6)
C25 0.0172(7) 0.0149(6) 0.0191(7) -0.0013(5) 0.0001(6) -0.0024(5)
C26 0.0177(7) 0.0114(6) 0.0147(7) 0.0002(5) -0.0004(5) -0.0001(5)
C211 0.0180(7) 0.0144(7) 0.0211(8) -0.0009(5) 0.0001(6) 0.0030(5)
C212 0.0246(8) 0.0188(7) 0.0292(9) -0.0029(6) 0.0026(7) 0.0066(6)
C213 0.0228(8) 0.0179(7) 0.0259(8) 0.0032(6) 0.0027(7) 0.0031(6)
C221 0.0172(7) 0.0159(7) 0.0210(7) -0.0023(5) 0.0054(6) -0.0012(5)
C222 0.0254(8) 0.0181(7) 0.0231(8) 0.0014(6) 0.0073(7) -0.0022(6)
C223 0.0180(8) 0.0237(8) 0.0305(9) -0.0065(6) 0.0056(7) -0.0040(6)
P3 0.01446(17) 0.01131(16) 0.01319(17) 0.00116(12) -0.00021(13) -0.00006(13)
C31 0.0148(7) 0.0164(6) 0.0125(6) -0.0005(5) 0.0001(5) 0.0007(5)
C32 0.0192(7) 0.0175(7) 0.0154(7) 0.0009(5) -0.0011(6) 0.0025(5)
C33 0.0154(7) 0.0257(8) 0.0164(7) -0.0006(6) -0.0012(6) 0.0046(6)
C34 0.0142(7) 0.0271(8) 0.0160(7) -0.0037(6) 0.0001(6) -0.0013(6)
C35 0.0172(7) 0.0186(7) 0.0157(7) -0.0022(5) 0.0012(5) -0.0018(5)
C36 0.0154(7) 0.0163(7) 0.0111(6) -0.0010(5) -0.0001(5) -0.0003(5)
C311 0.0193(7) 0.0162(7) 0.0149(7) 0.0018(5) 0.0002(6) -0.0005(5)
C312 0.0250(8) 0.0206(7) 0.0170(7) 0.0052(6) -0.0019(6) 0.0018(6)
C313 0.0287(9) 0.0190(7) 0.0158(7) -0.0005(6) 0.0002(6) -0.0011(6)
C321 0.0184(7) 0.0122(6) 0.0180(7) 0.0013(5) -0.0010(6) 0.0007(5)
C322 0.0244(8) 0.0160(7) 0.0196(8) -0.0010(5) 0.0019(6) 0.0012(6)
C323 0.0257(8) 0.0152(7) 0.0204(8) 0.0021(5) -0.0006(6) -0.0037(6)

loop_
_atom_type_symbol
_atom_type_description
_atom_type_scat_dispersion_real
_atom_type_scat_dispersion_imag
_atom_type_scat_source
C C 0.0033 0.0016 'International Tables Vol C Tables 4.2.6.8 and 6.1.1.4'
H H 0.0000 0.0000 'International Tables Vol C Tables 4.2.6.8 and 6.1.1.4'
Si Si 0.0817 0.0704 'International Tables Vol C Tables 4.2.6.8 and 6.1.1.4'
P P 0.1023 0.0942 'International Tables Vol C Tables 4.2.6.8 and 6.1.1.4'
Ni Ni 0.3393 1.1124 'International Tables Vol C Tables 4.2.6.8 and 6.1.1.4'

loop_
_geom_angle_atom_site_label_1
_geom_angle_atom_site_label_2
_geom_angle_atom_site_label_3
_geom_angle
C100 Ni1 Si1 177.33(4)
C100 Ni1 P3 94.29(4)
Si1 Ni1 P3 83.376(17)
C100 Ni1 P1 98.09(4)
Si1 Ni1 P1 84.196(16)
P3 Ni1 P1 118.530(16)
C100 Ni1 P2 96.68(4)
Si1 Ni1 P2 83.484(16)
P3 Ni1 P2 121.683(17)
P1 Ni1 P2 116.192(16)
C16 Si1 C36 109.56(7)
C16 Si1 C26 110.68(7)
C36 Si1 C26 105.94(7)
C16 Si1 Ni1 109.95(5)
C36 Si1 Ni1 111.15(5)
C26 Si1 Ni1 109.49(5)
C11 P1 C121 105.19(7)
C11 P1 C111 99.00(7)
C121 P1 C111 99.20(7)
C11 P1 Ni1 109.72(5)
C121 P1 Ni1 119.03(5)
C111 P1 Ni1 121.89(5)
C12 C11 C16 120.06(14)
C12 C11 P1 125.06(12)
C16 C11 P1 114.77(11)
C13 C12 C11 120.19(15)
C14 C13 C12 119.93(15)
C15 C14 C13 120.14(15)
C14 C15 C16 121.00(15)
C15 C16 C11 118.63(14)
C15 C16 Si1 125.71(12)
C11 C16 Si1 115.57(11)
C113 C111 C112 108.14(13)
C113 C111 P1 110.09(11)
C112 C111 P1 116.88(11)
C122 C121 C123 110.88(13)
C122 C121 P1 111.78(11)
C123 C121 P1 110.30(10)
C21 P2 C221 103.75(7)
C21 P2 C211 99.39(7)
C221 P2 C211 99.14(7)
C21 P2 Ni1 108.75(5)
C221 P2 Ni1 119.13(5)
C211 P2 Ni1 123.54(5)
C22 C21 C26 119.68(14)
C22 C21 P2 125.40(12)
C26 C21 P2 114.92(11)
C23 C22 C21 120.48(15)
C24 C23 C22 120.16(15)
C23 C24 C25 119.67(15)
C24 C25 C26 121.25(15)
C25 C26 C21 118.73(14)
C25 C26 Si1 125.83(12)
C21 C26 Si1 114.68(11)
C213 C211 C212 108.79(13)
C213 C211 P2 111.37(11)
C212 C211 P2 115.60(12)
C222 C221 C223 110.61(14)
C222 C221 P2 111.78(11)
C223 C221 P2 112.01(12)
C31 P3 C321 103.39(7)
C31 P3 C311 98.36(7)
C321 P3 C311 99.77(7)
C31 P3 Ni1 111.68(5)
C321 P3 Ni1 120.46(5)
C311 P3 Ni1 119.84(5)
C32 C31 C36 119.98(14)
C32 C31 P3 125.42(12)
C36 C31 P3 114.21(11)
C33 C32 C31 120.32(14)
C34 C33 C32 120.17(15)
C33 C34 C35 119.61(15)
C34 C35 C36 121.39(15)
C35 C36 C31 118.39(14)
C35 C36 Si1 127.35(12)
C31 C36 Si1 114.26(11)
C313 C311 C312 107.67(13)
C313 C311 P3 111.61(10)
C312 C311 P3 116.29(11)
C322 C321 C323 109.82(13)
C322 C321 P3 112.03(10)
C323 C321 P3 113.45(11)

loop_
_geom_bond_atom_site_label_1
_geom_bond_atom_site_label_2
_geom_bond_distance
Ni1 C100 2.0643(15)
Ni1 Si1 2.2247(5)
Ni1 P3 2.2346(4)
Ni1 P1 2.2686(5)
Ni1 P2 2.2764(4)
Si1 C16 1.8929(15)
Si1 C36 1.9024(16)
Si1 C26 1.9026(15)
P1 C11 1.8443(15)
P1 C121 1.8584(16)
P1 C111 1.8850(16)
C11 C12 1.404(2)
C11 C16 1.412(2)
C12 C13 1.394(2)
C13 C14 1.393(2)
C14 C15 1.391(2)
C15 C16 1.402(2)
C111 C113 1.531(2)
C111 C112 1.537(2)
C121 C122 1.528(2)
C121 C123 1.538(2)
P2 C21 1.8398(16)
P2 C221 1.8704(16)
P2 C211 1.8962(16)
C21 C22 1.400(2)
C21 C26 1.414(2)
C22 C23 1.396(2)
C23 C24 1.390(2)
C24 C25 1.394(2)
C25 C26 1.401(2)
C211 C213 1.533(2)
C211 C212 1.536(2)
C221 C222 1.529(2)
C221 C223 1.539(2)
P3 C31 1.8454(16)
P3 C321 1.8782(15)
P3 C311 1.8867(16)
C31 C32 1.403(2)
C31 C36 1.411(2)
C32 C33 1.393(2)
C33 C34 1.391(2)
C34 C35 1.394(2)
C35 C36 1.403(2)
C311 C313 1.535(2)
C311 C312 1.537(2)
C321 C322 1.525(2)
C321 C323 1.535(2)
